data_9007513
loop_
_publ_author_name
'Bosmans, H. J.'

_publ_section_title
;
 Unit cell and crystal structure of nordstrandite, Al(OH)3
;
_journal_name_full 'Acta Crystallographica, Section B'
_journal_page_first 649
_journal_page_last 652
_journal_paper_doi 10.1107/S0567740870002911
_journal_volume 26
_journal_year 1970
_chemical_compound_source Synthetic
_chemical_formula_sum 'Al H3 O3'
_chemical_name_mineral Nordstrandite
_space_group_IT_number 2
_symmetry_space_group_name_Hall '-P 1'
_symmetry_space_group_name_H-M 'P -1'
_cell_angle_alpha 70.27
_cell_angle_beta 74.0
_cell_angle_gamma 58.47
_cell_formula_units_Z 2
_cell_length_a 5.114
_cell_length_b 5.082
_cell_length_c 5.127
_cell_volume 106.089
_database_code_amcsd 0009375
_exptl_crystal_density_diffrn 2.442
_cod_original_formula_sum 'Al (O3 H3)'
_cod_database_code 9007513

loop_
_space_group_symop_operation_xyz
x,y,z
-x,-y,-z

loop_
_atom_site_label
_atom_site_fract_x
_atom_site_fract_y
_atom_site_fract_z
_atom_site_type_symbol
_atom_site_attached_hydrogens
Al 0.33700 0.33300 0.01000 Al 0
O-H1 0.31900 0.93300 0.24200 O 1
O-H2 0.94300 0.59100 0.20300 O 1
O-H3 0.62200 0.28500 0.20800 O 1

loop_
_cod_changelog_entry_id
_cod_changelog_entry_author
_cod_changelog_entry_date
_cod_changelog_entry_text
1
;cod-tools version 3.8.0
Id: cif_guess_AMCSD_atom_types 9574 2023-05-10 09:00:05Z saulius
;
2023-05-10T18:50:49+03:00
;Derived atom types and hydrogen counts
from atom names that follow the AMCSD naming convention
(Wat == water, O-H == hydroxyl).
;

loop_
_cod_related_entry_id
_cod_related_entry_database
_cod_related_entry_code
1 AMCSD 0009375
